data_2312458
loop_
_publ_author_name
'Jozuka, Wataru'
'Kim, Sung Hoon'
'Matsumoto, Shinya'

_publ_section_title
;
 Three polymorphs of a new N,N'-dipropylated isoindigo derivative.
;
_journal_coeditor_code VP3033
_journal_issue 4
_journal_name_full 'Acta crystallographica. Section C, Structural chemistry'
_journal_paper_doi 10.1107/S2053229624002481
_journal_volume 80
_journal_year 2024
_chemical_formula_iupac 'C22 H22 N2 O2'
_chemical_formula_moiety 'C22 H22 N2 O2'
_chemical_formula_sum 'C22 H22 N2 O2'
_chemical_formula_weight 346.41
_chemical_name_systematic
1-Propyl-3-(1-propyl-1,2-dihydro-2-oxo-3<i>H</i>-indol-3-ylidene)-1,3-dihydro-2<i>H</i>-indol-2-one
_space_group_crystal_system monoclinic
_space_group_IT_number 14
_space_group_name_Hall '-P 2ybc'
_space_group_name_H-M_alt 'P 1 21/c 1'
_atom_sites_solution_hydrogens geom
_atom_sites_solution_primary dual
_audit_creation_method
;
Olex2 1.5
(compiled 2022.04.07 svn.rca3783a0 for OlexSys, GUI svn.r6498)
;
_cell_angle_alpha 90
_cell_angle_beta 132.5660(10)
_cell_angle_gamma 90
_cell_formula_units_Z 2
_cell_length_a 12.8456(2)
_cell_length_b 5.58030(10)
_cell_length_c 16.7446(3)
_cell_measurement_reflns_used 3025
_cell_measurement_temperature 223.15
_cell_measurement_theta_max 74.5030
_cell_measurement_theta_min 4.6750
_cell_volume 884.01(3)
_computing_cell_refinement
;
CrysAlis PRO (Rigaku OD, 2019)
;
_computing_data_collection
;
CrysAlis PRO (Rigaku OD, 2019)
;
_computing_data_reduction
;
CrysAlis PRO (Rigaku OD, 2019)
;
_computing_molecular_graphics
;
OLEX2 (Dolomanov <i>et al.</i>,  2009)
;
_computing_publication_material
;
OLEX2 (Dolomanov <i>et al.</i>,  2009)
;
_computing_structure_refinement
;
SHELXL2018 (Sheldrick, 2015<i>b</i>)
;
_computing_structure_solution
;
SHELXT2018 (Sheldrick, 2015<i>a</i>)
;
_diffrn_ambient_temperature 223.15
_diffrn_detector 'Hybrid Pixel Array Detector'
_diffrn_detector_area_resol_mean 5.8140
_diffrn_measured_fraction_theta_full 1.000
_diffrn_measured_fraction_theta_max 0.971
_diffrn_measurement_device 'four-circle diffractometer'
_diffrn_measurement_device_type 'XtaLAB AFC12 (RINC) Kappa dual home/near'
_diffrn_measurement_method '\w scans'
_diffrn_radiation_monochromator mirror
_diffrn_radiation_probe x-ray
_diffrn_radiation_type 'Cu K\a'
_diffrn_radiation_wavelength 1.54184
_diffrn_reflns_av_R_equivalents 0.0693
_diffrn_reflns_av_unetI/netI 0.0605
_diffrn_reflns_limit_h_max 14
_diffrn_reflns_limit_h_min -15
_diffrn_reflns_limit_k_max 6
_diffrn_reflns_limit_k_min -6
_diffrn_reflns_limit_l_max 19
_diffrn_reflns_limit_l_min -20
_diffrn_reflns_number 4261
_diffrn_reflns_theta_full 67.684
_diffrn_reflns_theta_max 75.122
_diffrn_reflns_theta_min 4.674
_diffrn_source 'micro-focus sealed X-ray tube'
_exptl_absorpt_coefficient_mu 0.667
_exptl_absorpt_correction_type none
_exptl_crystal_colour 'dull dark red'
_exptl_crystal_density_diffrn 1.301
_exptl_crystal_description block
_exptl_crystal_F_000 368
_exptl_crystal_size_max 0.403
_exptl_crystal_size_mid 0.299
_exptl_crystal_size_min 0.247
_refine_diff_density_max 0.193
_refine_diff_density_min -0.167
_refine_ls_extinction_coef 0.011(2)
_refine_ls_extinction_expression Fc^*^=kFc[1+0.001xFc^2^\l^3^/sin(2\q)]^-1/4^
_refine_ls_extinction_method
;
SHELXL2018 (Sheldrick, 2015<i>b</i>)
;
_refine_ls_goodness_of_fit_ref 1.097
_refine_ls_hydrogen_treatment constr
_refine_ls_matrix_type full
_refine_ls_number_parameters 120
_refine_ls_number_reflns 1759
_refine_ls_number_restraints 0
_refine_ls_restrained_S_all 1.097
_refine_ls_R_factor_all 0.0540
_refine_ls_R_factor_gt 0.0505
_refine_ls_shift/su_max 0.000
_refine_ls_shift/su_mean 0.000
_refine_ls_structure_factor_coef Fsqd
_refine_ls_weighting_details 'w=1/[\s^2^(Fo^2^)+(0.0893P)^2^+0.0620P] where P=(Fo^2^+2Fc^2^)/3'
_refine_ls_weighting_scheme calc
_refine_ls_wR_factor_gt 0.1545
_refine_ls_wR_factor_ref 0.1591
_reflns_number_gt 1535
_reflns_number_total 1759
_reflns_threshold_expression 'I > 2\s(I)'
_cod_data_source_file vp3033sup1.cif
_cod_data_source_block Form_I
_cod_database_code 2312458
_shelx_space_group_comment
;
The symmetry employed for this shelxl refinement is uniquely defined
by the following loop, which should always be used as a source of
symmetry information in preference to the above space-group names.
They are only intended as comments.
;
_shelx_estimated_absorpt_t_min 0.775
_shelx_estimated_absorpt_t_max 0.853

loop_
_space_group_symop_operation_xyz
'x, y, z'
'-x, y+1/2, -z+1/2'
'-x, -y, -z'
'x, -y-1/2, z-1/2'

loop_
_atom_site_type_symbol
_atom_site_label
_atom_site_fract_x
_atom_site_fract_y
_atom_site_fract_z
_atom_site_U_iso_or_equiv
_atom_site_adp_type
_atom_site_calc_flag
_atom_site_occupancy
_atom_site_disorder_assembly
_atom_site_disorder_group
O O1 0.22087(11) 0.0744(2) 0.33166(9) 0.0655(4) Uani d 1 . .
N N1 0.29921(13) 0.3704(2) 0.45455(10) 0.0508(4) Uani d 1 . .
C C8 0.53039(15) 0.2622(2) 0.59591(11) 0.0468(4) Uani d 1 . .
C C3 0.42327(16) 0.4276(2) 0.55897(12) 0.0480(4) Uani d 1 . .
C C2 0.31708(15) 0.1689(3) 0.41834(11) 0.0484(4) Uani d 1 . .
C C1 0.47079(14) 0.0931(2) 0.50603(11) 0.0452(4) Uani d 1 . .
C C4 0.44401(19) 0.6179(3) 0.62170(13) 0.0565(4) Uani d 1 . .
H H4 0.371094 0.727811 0.594458 0.068 Uiso calc 1 . .
C C7 0.66029(17) 0.2889(3) 0.70122(13) 0.0602(5) Uani d 1 . .
H H7 0.733899 0.179727 0.729554 0.072 Uiso calc 1 . .
C C9 0.16559(18) 0.4990(3) 0.39196(13) 0.0610(5) Uani d 1 . .
H H9a 0.101931 0.444850 0.316426 0.073 Uiso calc 1 . .
H H9b 0.182921 0.670472 0.392998 0.073 Uiso calc 1 . .
C C5 0.5742(2) 0.6412(3) 0.72484(14) 0.0631(5) Uani d 1 . .
H H5 0.591110 0.768971 0.768911 0.076 Uiso calc 1 . .
C C10 0.09383(17) 0.4630(4) 0.43456(14) 0.0675(5) Uani d 1 . .
H H10a 0.154600 0.528010 0.508246 0.081 Uiso calc 1 . .
H H10b 0.005120 0.553621 0.389069 0.081 Uiso calc 1 . .
C C6 0.68017(19) 0.4786(4) 0.76408(14) 0.0676(5) Uani d 1 . .
H H6 0.768099 0.496358 0.835170 0.081 Uiso calc 1 . .
C C11 0.0625(2) 0.2049(4) 0.43661(16) 0.0774(6) Uani d 1 . .
H H11a -0.001595 0.141334 0.363410 0.116 Uiso calc 1 . .
H H11b 0.019037 0.193115 0.466394 0.116 Uiso calc 1 . .
H H11c 0.149734 0.113673 0.481351 0.116 Uiso calc 1 . .

loop_
_atom_site_aniso_label
_atom_site_aniso_U_11
_atom_site_aniso_U_22
_atom_site_aniso_U_33
_atom_site_aniso_U_12
_atom_site_aniso_U_13
_atom_site_aniso_U_23
O1 0.0506(6) 0.0680(8) 0.0541(7) -0.0041(5) 0.0260(6) -0.0160(5)
N1 0.0541(7) 0.0454(7) 0.0507(7) -0.0022(5) 0.0345(6) -0.0011(5)
C8 0.0523(8) 0.0481(8) 0.0485(8) -0.0122(6) 0.0375(7) -0.0076(6)
C3 0.0583(8) 0.0430(7) 0.0505(8) -0.0095(6) 0.0399(7) -0.0021(6)
C2 0.0503(7) 0.0489(7) 0.0456(8) -0.0072(6) 0.0323(7) -0.0045(6)
C1 0.0470(7) 0.0475(7) 0.0438(7) -0.0108(5) 0.0318(6) -0.0055(5)
C4 0.0731(10) 0.0441(8) 0.0621(10) -0.0056(7) 0.0496(9) -0.0047(6)
C7 0.0535(8) 0.0740(11) 0.0523(9) -0.0095(7) 0.0354(8) -0.0180(7)
C9 0.0655(10) 0.0515(9) 0.0554(9) 0.0098(7) 0.0367(8) 0.0088(7)
C5 0.0798(11) 0.0580(9) 0.0645(10) -0.0177(8) 0.0540(10) -0.0198(8)
C10 0.0570(9) 0.0762(12) 0.0590(10) 0.0139(8) 0.0351(9) 0.0023(8)
C6 0.0619(9) 0.0839(12) 0.0547(9) -0.0176(9) 0.0386(8) -0.0266(9)
C11 0.0660(10) 0.0950(15) 0.0712(12) -0.0013(10) 0.0464(10) 0.0076(10)

loop_
_atom_type_symbol
_atom_type_description
_atom_type_scat_dispersion_real
_atom_type_scat_dispersion_imag
_atom_type_scat_source
C C 0.0181 0.0091 'International Tables Vol C Tables 4.2.6.8 and 6.1.1.4'
H H 0.0000 0.0000 'International Tables Vol C Tables 4.2.6.8 and 6.1.1.4'
N N 0.0311 0.0180 'International Tables Vol C Tables 4.2.6.8 and 6.1.1.4'
O O 0.0492 0.0322 'International Tables Vol C Tables 4.2.6.8 and 6.1.1.4'

loop_
_geom_angle_atom_site_label_1
_geom_angle_atom_site_label_2
_geom_angle_atom_site_label_3
_geom_angle_site_symmetry_1
_geom_angle_site_symmetry_3
_geom_angle
_geom_angle_publ_flag
C3 N1 C9 . . 125.61(13) ?
C2 N1 C3 . . 110.67(12) ?
C2 N1 C9 . . 123.68(13) ?
C3 C8 C1 . . 107.02(12) ?
C7 C8 C3 . . 117.72(13) ?
C7 C8 C1 . . 135.27(14) ?
N1 C3 C8 . . 110.56(12) ?
C4 C3 N1 . . 126.76(15) ?
C4 C3 C8 . . 122.69(15) ?
O1 C2 N1 . . 122.96(14) ?
O1 C2 C1 . . 129.67(14) ?
N1 C2 C1 . . 107.35(12) ?
C8 C1 C2 . . 104.23(12) ?
C1 C1 C8 3_656 . 132.41(16) ?
C1 C1 C2 3_656 . 123.36(15) ?
C3 C4 H4 . . 120.9 ?
C5 C4 C3 . . 118.10(16) ?
C5 C4 H4 . . 120.9 ?
C8 C7 H7 . . 120.3 ?
C6 C7 C8 . . 119.36(16) ?
C6 C7 H7 . . 120.3 ?
N1 C9 H9a . . 109.0 ?
N1 C9 H9b . . 109.0 ?
N1 C9 C10 . . 113.10(13) ?
H9a C9 H9b . . 107.8 ?
C10 C9 H9a . . 109.0 ?
C10 C9 H9b . . 109.0 ?
C4 C5 H5 . . 119.8 ?
C4 C5 C6 . . 120.46(15) ?
C6 C5 H5 . . 119.8 ?
C9 C10 H10a . . 108.9 ?
C9 C10 H10b . . 108.9 ?
H10a C10 H10b . . 107.7 ?
C11 C10 C9 . . 113.36(15) ?
C11 C10 H10a . . 108.9 ?
C11 C10 H10b . . 108.9 ?
C7 C6 H6 . . 119.2 ?
C5 C6 C7 . . 121.64(16) ?
C5 C6 H6 . . 119.2 ?
C10 C11 H11a . . 109.5 ?
C10 C11 H11b . . 109.5 ?
C10 C11 H11c . . 109.5 ?
H11a C11 H11b . . 109.5 ?
H11a C11 H11c . . 109.5 ?
H11b C11 H11c . . 109.5 ?

loop_
_geom_bond_atom_site_label_1
_geom_bond_atom_site_label_2
_geom_bond_site_symmetry_2
_geom_bond_distance
_geom_bond_publ_flag
O1 C2 . 1.2186(17) ?
N1 C3 . 1.3889(18) ?
N1 C2 . 1.369(2) ?
N1 C9 . 1.4579(19) ?
C8 C3 . 1.406(2) ?
C8 C1 . 1.4775(18) ?
C8 C7 . 1.391(2) ?
C3 C4 . 1.387(2) ?
C2 C1 . 1.5203(19) ?
C1 C1 3_656 1.374(3) ?
C4 H4 . 0.9400 ?
C4 C5 . 1.375(2) ?
C7 H7 . 0.9400 ?
C7 C6 . 1.389(2) ?
C9 H9a . 0.9800 ?
C9 H9b . 0.9800 ?
C9 C10 . 1.513(3) ?
C5 H5 . 0.9400 ?
C5 C6 . 1.377(3) ?
C10 H10a . 0.9800 ?
C10 H10b . 0.9800 ?
C10 C11 . 1.502(3) ?
C6 H6 . 0.9400 ?
C11 H11a . 0.9700 ?
C11 H11b . 0.9700 ?
C11 H11c . 0.9700 ?

loop_
_geom_torsion_atom_site_label_1
_geom_torsion_atom_site_label_2
_geom_torsion_atom_site_label_3
_geom_torsion_atom_site_label_4
_geom_torsion_site_symmetry_1
_geom_torsion_site_symmetry_2
_geom_torsion_site_symmetry_3
_geom_torsion_site_symmetry_4
_geom_torsion
_geom_torsion_publ_flag
O1 C2 C1 C8 . . . . -173.83(15) ?
O1 C2 C1 C1 . . . 3_656 6.9(3) ?
N1 C3 C4 C5 . . . . 178.34(13) ?
N1 C2 C1 C8 . . . . 4.26(15) ?
N1 C2 C1 C1 . . . 3_656 -175.04(15) ?
N1 C9 C10 C11 . . . . -58.6(2) ?
C8 C3 C4 C5 . . . . -1.3(2) ?
C8 C7 C6 C5 . . . . 0.1(3) ?
C3 N1 C2 O1 . . . . 175.25(13) ?
C3 N1 C2 C1 . . . . -3.00(16) ?
C3 N1 C9 C10 . . . . -70.85(19) ?
C3 C8 C1 C2 . . . . -3.97(14) ?
C3 C8 C1 C1 . . . 3_656 175.25(18) ?
C3 C8 C7 C6 . . . . -1.6(2) ?
C3 C4 C5 C6 . . . . -0.2(2) ?
C2 N1 C3 C8 . . . . 0.43(16) ?
C2 N1 C3 C4 . . . . -179.26(13) ?
C2 N1 C9 C10 . . . . 106.74(17) ?
C1 C8 C3 N1 . . . . 2.40(15) ?
C1 C8 C3 C4 . . . . -177.90(13) ?
C1 C8 C7 C6 . . . . 178.58(16) ?
C4 C5 C6 C7 . . . . 0.8(3) ?
C7 C8 C3 N1 . . . . -177.50(12) ?
C7 C8 C3 C4 . . . . 2.2(2) ?
C7 C8 C1 C2 . . . . 175.91(16) ?
C7 C8 C1 C1 . . . 3_656 -4.9(3) ?
C9 N1 C3 C8 . . . . 178.28(13) ?
C9 N1 C3 C4 . . . . -1.4(2) ?
C9 N1 C2 O1 . . . . -2.7(2) ?
C9 N1 C2 C1 . . . . 179.10(12) ?

_cod_database_fobs_code 2312458
